data_7221998
loop_
_publ_author_name
'Trzesowska-Kruszynska, Agata'

_publ_section_title
;
 Solid-state studies of phthalazinylhydrazones and triazolophthalazines:
 the role of the nitro group
;
_journal_issue 40
_journal_name_full CrystEngComm
_journal_page_first 7702
_journal_paper_doi 10.1039/C5CE00846H
_journal_volume 17
_journal_year 2015
_chemical_formula_moiety '2(C15 H12 N5 O2 +), C H4 O, 2(Cl -)'
_chemical_formula_sum 'C31 H28 Cl2 N10 O5'
_chemical_formula_weight 691.53
_chemical_name_systematic '2-(4-nitrobenzylidene)-1-(phthalazin-1(2H)-ylidene)hydrazinium chloride methanol solvate'
_space_group_IT_number 14
_symmetry_cell_setting monoclinic
_symmetry_space_group_name_Hall '-P 2ybc'
_symmetry_space_group_name_H-M 'P 1 21/c 1'
_atom_sites_solution_hydrogens difmap
_atom_sites_solution_primary direct
_atom_sites_solution_secondary difmap
_audit_creation_method SHELXL
_audit_update_record
;
2015-04-28 deposited with the CCDC.
2015-09-04 downloaded from the CCDC.
;
_cell_angle_alpha 90.00
_cell_angle_beta 95.459(7)
_cell_angle_gamma 90.00
_cell_formula_units_Z 2
_cell_length_a 6.8464(7)
_cell_length_b 13.9346(11)
_cell_length_c 16.3696(14)
_cell_measurement_reflns_used 792
_cell_measurement_temperature 100.0(1)
_cell_measurement_theta_max 50
_cell_measurement_theta_min 2
_cell_volume 1554.6(2)
_computing_cell_refinement 'SAINT-Plus (Bruker, 2009)'
_computing_data_collection 'APEX2 (Bruker, 2010)'
_computing_data_reduction 'SAINT-Plus (Bruker, 2009)'
_computing_molecular_graphics
;XP in SHELXTL/PC (Sheldrick, 2008)
 ORTEP-3 W v. 1.062 (Farrugia 2012)
;
_computing_publication_material
;SHELXL (Sheldrick, 2008) and
 PLATON (Spek, 2009)
;
_computing_structure_refinement 'SHELXL (Sheldrick, 2008)'
_computing_structure_solution 'SHELXS (Sheldrick, 2008)'
_diffrn_ambient_temperature 100.0(1)
_diffrn_detector_area_resol_mean 19.67
_diffrn_measured_fraction_theta_full 0.985
_diffrn_measured_fraction_theta_max 0.983
_diffrn_measurement_device_type 'Bruker APEXII CCD  area-detector'
_diffrn_measurement_method \w
_diffrn_radiation_monochromator graphite
_diffrn_radiation_source '30W microsource with MonoCap capillary'
_diffrn_radiation_type CuK\a
_diffrn_radiation_wavelength 1.54178
_diffrn_reflns_av_R_equivalents 0.0193
_diffrn_reflns_av_sigmaI/netI 0.0125
_diffrn_reflns_limit_h_max 8
_diffrn_reflns_limit_h_min -6
_diffrn_reflns_limit_k_max 17
_diffrn_reflns_limit_k_min -17
_diffrn_reflns_limit_l_max 20
_diffrn_reflns_limit_l_min -20
_diffrn_reflns_number 16703
_diffrn_reflns_theta_full 67.00
_diffrn_reflns_theta_max 72.19
_diffrn_reflns_theta_min 4.17
_diffrn_standards_decay_% 0.00
_diffrn_standards_interval_time 22.33
_diffrn_standards_number 9
_exptl_absorpt_coefficient_mu 2.385
_exptl_absorpt_correction_T_max 0.829
_exptl_absorpt_correction_T_min 0.775
_exptl_absorpt_correction_type multi-scan
_exptl_absorpt_process_details 'SADABS (Sheldrick, 2003)'
_exptl_crystal_colour yellow
_exptl_crystal_density_diffrn 1.477
_exptl_crystal_density_method 'not measured'
_exptl_crystal_description needle
_exptl_crystal_F_000 716
_exptl_crystal_size_max 0.132
_exptl_crystal_size_mid 0.130
_exptl_crystal_size_min 0.076
_refine_diff_density_max 0.224
_refine_diff_density_min -0.277
_refine_diff_density_rms 0.047
_refine_ls_extinction_method none
_refine_ls_goodness_of_fit_ref 1.080
_refine_ls_hydrogen_treatment constr
_refine_ls_matrix_type full
_refine_ls_number_parameters 223
_refine_ls_number_reflns 3027
_refine_ls_number_restraints 0
_refine_ls_restrained_S_all 1.080
_refine_ls_R_factor_all 0.0278
_refine_ls_R_factor_gt 0.0278
_refine_ls_shift/su_max 0.001
_refine_ls_shift/su_mean 0.000
_refine_ls_structure_factor_coef Fsqd
_refine_ls_weighting_details 'w=1/[\s^2^(Fo^2^)+(0.0356P)^2^+0.7815P] where P=(Fo^2^+2Fc^2^)/3'
_refine_ls_weighting_scheme calc
_refine_ls_wR_factor_gt 0.0748
_refine_ls_wR_factor_ref 0.0748
_reflns_number_gt 3021
_reflns_number_total 3027
_reflns_threshold_expression >2sigma(I)
_cod_data_source_file c5ce00846h2.cif
_cod_data_source_block con82d
_cod_depositor_comments 'Adding full bibliography for 7221992--7222004.cif.'
_cod_original_sg_symbol_H-M 'P 21/c'
_cod_database_code 7221998

loop_
_symmetry_equiv_pos_as_xyz
'x, y, z'
'-x, y+1/2, -z+1/2'
'-x, -y, -z'
'x, -y-1/2, z-1/2'

loop_
_atom_site_label
_atom_site_type_symbol
_atom_site_fract_x
_atom_site_fract_y
_atom_site_fract_z
_atom_site_U_iso_or_equiv
_atom_site_adp_type
_atom_site_occupancy
_atom_site_symmetry_multiplicity
_atom_site_calc_flag
_atom_site_refinement_flags
Cl1 Cl 0.38742(4) 0.480292(19) 0.232383(18) 0.01987(10) Uani 1 1 d .
C1 C 0.22530(17) 0.75355(8) 0.28313(7) 0.0138(2) Uani 1 1 d .
N1 N 0.26282(15) 0.84699(7) 0.29285(6) 0.0158(2) Uani 1 1 d .
H1N H 0.3667 0.8746 0.2744 0.019 Uiso 1 1 d R
N2 N 0.15514(16) 0.91100(7) 0.33397(6) 0.0192(2) Uani 1 1 d .
C2 C 0.00117(18) 0.87663(9) 0.36397(7) 0.0184(2) Uani 1 1 d .
H2 H -0.0760 0.9195 0.3925 0.022 Uiso 1 1 calc R
C3 C -0.06092(17) 0.77835(9) 0.35710(7) 0.0152(2) Uani 1 1 d .
C4 C 0.05547(16) 0.71342(8) 0.31694(7) 0.0139(2) Uani 1 1 d .
C5 C -0.23128(17) 0.74559(9) 0.39001(7) 0.0172(2) Uani 1 1 d .
H5 H -0.3105 0.7891 0.4170 0.021 Uiso 1 1 calc R
C6 C -0.28283(17) 0.65025(9) 0.38304(7) 0.0173(2) Uani 1 1 d .
H6 H -0.3969 0.6279 0.4059 0.021 Uiso 1 1 calc R
C7 C -0.16748(18) 0.58602(9) 0.34235(7) 0.0172(2) Uani 1 1 d .
H7 H -0.2057 0.5206 0.3372 0.021 Uiso 1 1 calc R
C8 C 0.00095(17) 0.61634(9) 0.30962(7) 0.0159(2) Uani 1 1 d .
H8 H 0.0787 0.5722 0.2826 0.019 Uiso 1 1 calc R
N3 N 0.34405(14) 0.70017(7) 0.24131(6) 0.0145(2) Uani 1 1 d .
H3N H 0.3393 0.6358 0.2434 0.017 Uiso 1 1 d R
N4 N 0.48860(14) 0.74654(7) 0.20283(6) 0.0151(2) Uani 1 1 d .
C9 C 0.60983(17) 0.69040(9) 0.17157(7) 0.0156(2) Uani 1 1 d .
H9 H 0.5942 0.6229 0.1758 0.019 Uiso 1 1 calc R
C10 C 0.77232(17) 0.72901(9) 0.12939(7) 0.0152(2) Uani 1 1 d .
C11 C 0.79579(18) 0.82743(9) 0.11605(7) 0.0176(2) Uani 1 1 d .
H11 H 0.7021 0.8718 0.1328 0.021 Uiso 1 1 calc R
C12 C 0.95618(19) 0.86009(9) 0.07825(7) 0.0194(3) Uani 1 1 d .
H12 H 0.9734 0.9266 0.0685 0.023 Uiso 1 1 calc R
C13 C 1.09101(18) 0.79342(9) 0.05494(7) 0.0184(3) Uani 1 1 d .
C14 C 1.07146(18) 0.69564(9) 0.06672(7) 0.0185(2) Uani 1 1 d .
H14 H 1.1658 0.6518 0.0497 0.022 Uiso 1 1 calc R
C15 C 0.91000(18) 0.66366(9) 0.10414(7) 0.0174(2) Uani 1 1 d .
H15 H 0.8926 0.5969 0.1127 0.021 Uiso 1 1 calc R
N5 N 1.25986(16) 0.82759(9) 0.01351(7) 0.0239(2) Uani 1 1 d .
O1 O 1.28641(17) 0.91419(8) 0.00877(8) 0.0413(3) Uani 1 1 d .
O2 O 1.36490(14) 0.76715(8) -0.01517(6) 0.0300(2) Uani 1 1 d .
C91 C 0.5000 0.5000 0.0000 0.0342(5) Uani 1 2 d S
H91A H 0.5755 0.5586 0.0134 0.051 Uiso 0.50 1 d PR
H91B H 0.4624 0.4976 -0.0592 0.051 Uiso 0.50 1 d PR
H91C H 0.5804 0.4438 0.0165 0.051 Uiso 0.50 1 d PR
O91 O 0.3303(3) 0.49988(17) 0.04208(13) 0.0344(5) Uani 0.50 1 d P
H91O H 0.3552 0.4940 0.0978 0.052 Uiso 0.50 1 d PR

loop_
_atom_site_aniso_label
_atom_site_aniso_U_11
_atom_site_aniso_U_22
_atom_site_aniso_U_33
_atom_site_aniso_U_23
_atom_site_aniso_U_13
_atom_site_aniso_U_12
Cl1 0.01710(16) 0.01372(15) 0.03022(17) 0.00067(10) 0.00979(11) 0.00139(10)
C1 0.0126(5) 0.0161(5) 0.0128(5) 0.0016(4) 0.0004(4) 0.0007(4)
N1 0.0140(5) 0.0151(5) 0.0192(5) -0.0005(4) 0.0062(4) -0.0009(4)
N2 0.0197(5) 0.0158(5) 0.0232(5) -0.0024(4) 0.0067(4) 0.0016(4)
C2 0.0176(6) 0.0182(6) 0.0201(6) -0.0020(5) 0.0059(4) 0.0024(5)
C3 0.0141(6) 0.0183(6) 0.0132(5) 0.0006(4) 0.0015(4) 0.0019(4)
C4 0.0116(5) 0.0177(6) 0.0124(5) 0.0016(4) 0.0015(4) 0.0008(4)
C5 0.0136(6) 0.0233(6) 0.0153(5) -0.0003(4) 0.0042(4) 0.0030(5)
C6 0.0125(6) 0.0244(6) 0.0155(5) 0.0034(5) 0.0033(4) -0.0010(5)
C7 0.0153(6) 0.0174(6) 0.0189(6) 0.0024(4) 0.0017(4) -0.0015(4)
C8 0.0140(6) 0.0171(6) 0.0170(5) 0.0004(4) 0.0041(4) 0.0011(4)
N3 0.0130(5) 0.0134(5) 0.0181(5) 0.0007(4) 0.0065(4) -0.0016(4)
N4 0.0133(5) 0.0176(5) 0.0152(5) 0.0007(4) 0.0049(4) -0.0032(4)
C9 0.0150(6) 0.0168(6) 0.0152(5) -0.0002(4) 0.0028(4) -0.0015(4)
C10 0.0136(6) 0.0202(6) 0.0121(5) -0.0014(4) 0.0024(4) -0.0018(4)
C11 0.0174(6) 0.0195(6) 0.0167(5) -0.0027(5) 0.0057(4) -0.0011(5)
C12 0.0217(6) 0.0199(6) 0.0173(6) -0.0017(5) 0.0050(5) -0.0061(5)
C13 0.0140(6) 0.0286(7) 0.0129(5) -0.0012(5) 0.0040(4) -0.0058(5)
C14 0.0142(6) 0.0263(6) 0.0153(5) -0.0014(5) 0.0037(4) 0.0019(5)
C15 0.0163(6) 0.0196(6) 0.0165(5) 0.0003(4) 0.0030(4) 0.0001(4)
N5 0.0177(5) 0.0351(6) 0.0198(5) -0.0006(5) 0.0065(4) -0.0074(5)
O1 0.0394(6) 0.0354(6) 0.0535(7) -0.0031(5) 0.0267(5) -0.0165(5)
O2 0.0196(5) 0.0433(6) 0.0292(5) 0.0000(4) 0.0135(4) 0.0003(4)
C91 0.0279(11) 0.0506(13) 0.0252(10) -0.0009(9) 0.0091(8) 0.0008(9)
O91 0.0270(11) 0.0485(13) 0.0293(10) 0.0057(9) 0.0099(8) -0.0014(9)

loop_
_atom_type_symbol
_atom_type_description
_atom_type_scat_dispersion_real
_atom_type_scat_dispersion_imag
_atom_type_scat_source
C C 0.0181 0.0091 'International Tables Vol C Tables 4.2.6.8 and 6.1.1.4'
H H 0.0000 0.0000 'International Tables Vol C Tables 4.2.6.8 and 6.1.1.4'
N N 0.0311 0.0180 'International Tables Vol C Tables 4.2.6.8 and 6.1.1.4'
O O 0.0492 0.0322 'International Tables Vol C Tables 4.2.6.8 and 6.1.1.4'
Cl Cl 0.3639 0.7018 'International Tables Vol C Tables 4.2.6.8 and 6.1.1.4'

loop_
_geom_angle_atom_site_label_1
_geom_angle_atom_site_label_2
_geom_angle_atom_site_label_3
_geom_angle
_geom_angle_site_symmetry_1
_geom_angle_site_symmetry_3
N1 C1 N3 118.98(10) . .
N1 C1 C4 118.97(10) . .
N3 C1 C4 122.05(10) . .
C1 N1 N2 125.89(10) . .
C1 N1 H1N 122.3 . .
N2 N1 H1N 111.7 . .
C2 N2 N1 116.07(10) . .
N2 C2 C3 124.64(11) . .
N2 C2 H2 117.7 . .
C3 C2 H2 117.7 . .
C5 C3 C4 119.78(11) . .
C5 C3 C2 122.00(11) . .
C4 C3 C2 118.22(11) . .
C8 C4 C3 120.03(11) . .
C8 C4 C1 123.78(11) . .
C3 C4 C1 116.17(11) . .
C6 C5 C3 119.79(11) . .
C6 C5 H5 120.1 . .
C3 C5 H5 120.1 . .
C5 C6 C7 120.23(11) . .
C5 C6 H6 119.9 . .
C7 C6 H6 119.9 . .
C8 C7 C6 121.12(11) . .
C8 C7 H7 119.4 . .
C6 C7 H7 119.4 . .
C7 C8 C4 119.04(11) . .
C7 C8 H8 120.5 . .
C4 C8 H8 120.5 . .
C1 N3 N4 118.00(10) . .
C1 N3 H3N 120.7 . .
N4 N3 H3N 120.9 . .
C9 N4 N3 114.54(10) . .
N4 C9 C10 120.87(11) . .
N4 C9 H9 119.6 . .
C10 C9 H9 119.6 . .
C11 C10 C15 120.00(11) . .
C11 C10 C9 122.44(11) . .
C15 C10 C9 117.54(11) . .
C12 C11 C10 119.89(11) . .
C12 C11 H11 120.1 . .
C10 C11 H11 120.1 . .
C11 C12 C13 118.56(11) . .
C11 C12 H12 120.7 . .
C13 C12 H12 120.7 . .
C14 C13 C12 123.00(11) . .
C14 C13 N5 118.20(11) . .
C12 C13 N5 118.78(11) . .
C13 C14 C15 117.99(11) . .
C13 C14 H14 121.0 . .
C15 C14 H14 121.0 . .
C14 C15 C10 120.55(12) . .
C14 C15 H15 119.7 . .
C10 C15 H15 119.7 . .
O1 N5 O2 123.74(11) . .
O1 N5 C13 118.39(11) . .
O2 N5 C13 117.87(11) . .
O91 C91 O91 180.00(14) . 3_665
O91 C91 H91A 109.5 . .
O91 C91 H91A 70.5 3_665 .
O91 C91 H91B 109.5 . .
O91 C91 H91B 70.5 3_665 .
H91A C91 H91B 109.5 . .
O91 C91 H91C 109.4 . .
O91 C91 H91C 70.6 3_665 .
H91A C91 H91C 109.5 . .
H91B C91 H91C 109.5 . .
C91 O91 H91O 113.8 . .

loop_
_geom_bond_atom_site_label_1
_geom_bond_atom_site_label_2
_geom_bond_distance
_geom_bond_site_symmetry_2
C1 N1 1.3337(15) .
C1 N3 1.3375(15) .
C1 C4 1.4468(16) .
N1 N2 1.3735(14) .
N1 H1N 0.8862 .
N2 C2 1.2962(16) .
C2 C3 1.4352(17) .
C2 H2 0.9500 .
C3 C5 1.4066(16) .
C3 C4 1.4091(16) .
C4 C8 1.4054(17) .
C5 C6 1.3766(18) .
C5 H5 0.9500 .
C6 C7 1.4030(17) .
C6 H6 0.9500 .
C7 C8 1.3830(17) .
C7 H7 0.9500 .
C8 H8 0.9500 .
N3 N4 1.3827(13) .
N3 H3N 0.8984 .
N4 C9 1.2821(16) .
C9 C10 1.4663(16) .
C9 H9 0.9500 .
C10 C11 1.4004(17) .
C10 C15 1.4010(17) .
C11 C12 1.3875(17) .
C11 H11 0.9500 .
C12 C13 1.3884(18) .
C12 H12 0.9500 .
C13 C14 1.3844(18) .
C13 N5 1.4738(15) .
C14 C15 1.3873(17) .
C14 H14 0.9500 .
C15 H15 0.9500 .
N5 O1 1.2239(16) .
N5 O2 1.2293(15) .
C91 O91 1.406(2) .
C91 O91 1.406(2) 3_665
C91 H91A 0.9800 .
C91 H91B 0.9800 .
C91 H91C 0.9800 .
O91 H91O 0.9150 .
